data_1502089
loop_
_publ_author_name
'Terada, Masahiro'
'Ando, Kenichi'

_publ_section_title
;
 Enantioselective direct vinylogous Michael addition of functionalized
 furanones to nitroalkenes catalyzed by an axially chiral guanidine base.
;
_journal_issue 8
_journal_name_full 'Organic letters'
_journal_page_first 2026
_journal_page_last 2029
_journal_paper_doi 10.1021/ol200415u
_journal_volume 13
_journal_year 2011
_chemical_absolute_configuration ad
_chemical_formula_sum 'C16 H18 Br N O4 S'
_chemical_formula_weight 400.28
_chemical_name_systematic
; 
 ? 
;
_space_group_IT_number 19
_symmetry_cell_setting orthorhombic
_symmetry_space_group_name_Hall 'P 2ac 2ab'
_symmetry_space_group_name_H-M 'P 21 21 21'
_atom_sites_solution_hydrogens geom
_atom_sites_solution_primary direct
_atom_sites_solution_secondary difmap
_audit_creation_method SHELXL-97
_cell_angle_alpha 90.00
_cell_angle_beta 90.00
_cell_angle_gamma 90.00
_cell_formula_units_Z 12
_cell_length_a 6.224(3)
_cell_length_b 17.136(7)
_cell_length_c 49.434(19)
_cell_measurement_reflns_used 6699
_cell_measurement_temperature 100(2)
_cell_measurement_theta_max 25.17
_cell_measurement_theta_min 2.38
_cell_volume 5272(4)
_computing_cell_refinement 'Bruker SMART'
_computing_data_collection 'Bruker SMART'
_computing_data_reduction 'Bruker SAINT'
_computing_molecular_graphics 'Bruker SHELXTL'
_computing_publication_material 'Bruker SHELXTL'
_computing_structure_refinement 'Bruker SHELXTL'
_computing_structure_solution 'Bruker SHELXTL'
_diffrn_ambient_temperature 100(2)
_diffrn_measured_fraction_theta_full 0.998
_diffrn_measured_fraction_theta_max 0.998
_diffrn_measurement_device_type 'CCD area detector'
_diffrn_measurement_method 'phi and omega scans'
_diffrn_radiation_monochromator graphite
_diffrn_radiation_source 'sealed tube'
_diffrn_radiation_type MoK\a
_diffrn_radiation_wavelength 0.71073
_diffrn_reflns_av_R_equivalents 0.0760
_diffrn_reflns_av_sigmaI/netI 0.1057
_diffrn_reflns_limit_h_max 7
_diffrn_reflns_limit_h_min -7
_diffrn_reflns_limit_k_max 19
_diffrn_reflns_limit_k_min -20
_diffrn_reflns_limit_l_max 58
_diffrn_reflns_limit_l_min -38
_diffrn_reflns_number 24006
_diffrn_reflns_theta_full 25.00
_diffrn_reflns_theta_max 25.00
_diffrn_reflns_theta_min 1.45
_exptl_absorpt_coefficient_mu 2.476
_exptl_absorpt_correction_T_max 0.9294
_exptl_absorpt_correction_T_min 0.7077
_exptl_absorpt_correction_type empirical
_exptl_absorpt_process_details 'SADABS(Sheldrick, 1996)'
_exptl_crystal_colour colorless
_exptl_crystal_density_diffrn 1.513
_exptl_crystal_density_method 'not measured'
_exptl_crystal_description platelet
_exptl_crystal_F_000 2448
_exptl_crystal_size_max 0.15
_exptl_crystal_size_mid 0.10
_exptl_crystal_size_min 0.03
_refine_diff_density_max 1.239
_refine_diff_density_min -0.779
_refine_diff_density_rms 0.122
_refine_ls_abs_structure_details 'Flack H D (1983), Acta Cryst. A39, 876-881'
_refine_ls_abs_structure_Flack 0.035(11)
_refine_ls_extinction_method none
_refine_ls_goodness_of_fit_ref 1.146
_refine_ls_hydrogen_treatment constr
_refine_ls_matrix_type full
_refine_ls_number_parameters 630
_refine_ls_number_reflns 9245
_refine_ls_number_restraints 0
_refine_ls_restrained_S_all 1.146
_refine_ls_R_factor_all 0.0861
_refine_ls_R_factor_gt 0.0698
_refine_ls_shift/su_max 0.034
_refine_ls_shift/su_mean 0.002
_refine_ls_structure_factor_coef Fsqd
_refine_ls_weighting_details 'calc w=1/[\s^2^(Fo^2^)+(0.0464P)^2^+5.7271P] where P=(Fo^2^+2Fc^2^)/3'
_refine_ls_weighting_scheme calc
_refine_ls_wR_factor_gt 0.1491
_refine_ls_wR_factor_ref 0.1569
_reflns_number_gt 7874
_reflns_number_total 9245
_reflns_threshold_expression >2sigma(I)
_cod_data_source_file ol200415u_si_002.cif
_cod_data_source_block test
_cod_depositor_comments
;
The following automatic conversions were performed:
'_atom_site_symetry_multiplicity' tag replaced with
'_atom_site_symmetry_multiplicity'.

Automatic conversion script
Id: cif_correct_tags 1440 2010-10-19 06:21:57Z saulius 
;
_cod_original_sg_symbol_H-M P2(1)2(1)2(1)
_cod_database_code 1502089

loop_
_symmetry_equiv_pos_as_xyz
'x, y, z'
'-x+1/2, -y, z+1/2'
'x+1/2, -y+1/2, -z'
'-x, y+1/2, -z+1/2'

loop_
_atom_site_label
_atom_site_type_symbol
_atom_site_fract_x
_atom_site_fract_y
_atom_site_fract_z
_atom_site_U_iso_or_equiv
_atom_site_adp_type
_atom_site_occupancy
_atom_site_symmetry_multiplicity
_atom_site_calc_flag
_atom_site_refinement_flags
Br1 Br 0.35739(15) 0.81532(6) 0.474890(16) 0.0421(2) Uani 1 1 d .
C1 C 0.4894(12) 0.8482(4) 0.50755(14) 0.0232(17) Uani 1 1 d .
C2 C 0.6910(12) 0.8847(4) 0.50586(14) 0.0217(16) Uani 1 1 d .
H1 H 0.7603 0.8918 0.4889 0.026 Uiso 1 1 calc R
C3 C 0.7846(11) 0.9096(4) 0.52938(14) 0.0184(15) Uani 1 1 d .
H2 H 0.9235 0.9325 0.5286 0.022 Uiso 1 1 calc R
C4 C 0.6838(11) 0.9025(4) 0.55417(13) 0.0195(15) Uani 1 1 d .
C5 C 0.4840(11) 0.8660(5) 0.55475(15) 0.0234(17) Uani 1 1 d .
H3 H 0.4124 0.8597 0.5716 0.028 Uiso 1 1 calc R
C6 C 0.3885(11) 0.8390(5) 0.53168(13) 0.0254(17) Uani 1 1 d .
H4 H 0.2524 0.8140 0.5325 0.031 Uiso 1 1 calc R
C7 C 0.7931(11) 0.9338(4) 0.57946(14) 0.0215(16) Uani 1 1 d .
H5 H 0.9490 0.9401 0.5751 0.026 Uiso 1 1 calc R
C8 C 0.7787(11) 0.8775(4) 0.60308(14) 0.0226(16) Uani 1 1 d .
H6 H 0.8536 0.9004 0.6189 0.027 Uiso 1 1 calc R
H7 H 0.6259 0.8702 0.6080 0.027 Uiso 1 1 calc R
N1 N 0.8765(10) 0.7993(4) 0.59661(12) 0.0263(14) Uani 1 1 d .
O1 O 0.8074(9) 0.7424(4) 0.60823(13) 0.0409(15) Uani 1 1 d .
O2 O 1.0273(8) 0.7978(3) 0.58072(10) 0.0340(14) Uani 1 1 d .
C9 C 0.7101(10) 1.0138(5) 0.58848(14) 0.0211(16) Uani 1 1 d .
H8 H 0.7965 1.0328 0.6042 0.025 Uiso 1 1 calc R
C10 C 0.7104(11) 1.0737(4) 0.56681(13) 0.0208(16) Uani 1 1 d .
H9 H 0.8352 1.0913 0.5576 0.025 Uiso 1 1 calc R
C11 C 0.5121(11) 1.0995(4) 0.56209(13) 0.0181(15) Uani 1 1 d .
C12 C 0.3692(11) 1.0568(4) 0.58073(14) 0.0215(16) Uani 1 1 d .
O3 O 0.4868(7) 1.0080(3) 0.59617(10) 0.0251(12) Uani 1 1 d .
O4 O 0.1778(8) 1.0641(3) 0.58378(10) 0.0275(13) Uani 1 1 d .
S1 S 0.4213(3) 1.17153(12) 0.53922(3) 0.0259(4) Uani 1 1 d .
C13 C 0.3917(11) 1.1165(4) 0.50681(13) 0.0195(15) Uani 1 1 d .
C14 C 0.2571(13) 1.0435(5) 0.51143(16) 0.0311(19) Uani 1 1 d .
H10 H 0.1176 1.0583 0.5191 0.047 Uiso 1 1 calc R
H11 H 0.3320 1.0087 0.5240 0.047 Uiso 1 1 calc R
H12 H 0.2349 1.0166 0.4942 0.047 Uiso 1 1 calc R
C15 C 0.2799(13) 1.1738(5) 0.48799(17) 0.038(2) Uani 1 1 d .
H13 H 0.2702 1.1512 0.4698 0.057 Uiso 1 1 calc R
H14 H 0.3624 1.2225 0.4872 0.057 Uiso 1 1 calc R
H15 H 0.1351 1.1847 0.4948 0.057 Uiso 1 1 calc R
C16 C 0.6123(12) 1.0956(5) 0.49624(16) 0.0322(18) Uani 1 1 d .
H16 H 0.5980 1.0676 0.4790 0.048 Uiso 1 1 calc R
H17 H 0.6860 1.0623 0.5094 0.048 Uiso 1 1 calc R
H18 H 0.6959 1.1434 0.4934 0.048 Uiso 1 1 calc R
Br2 Br 0.08885(12) 0.82205(5) 0.779964(14) 0.0311(2) Uani 1 1 d .
C17 C 0.2436(12) 0.8928(5) 0.75661(13) 0.0241(17) Uani 1 1 d .
C18 C 0.4494(11) 0.8702(4) 0.74904(13) 0.0224(16) Uani 1 1 d .
H19 H 0.5124 0.8235 0.7556 0.027 Uiso 1 1 calc R
C19 C 0.5582(12) 0.9191(4) 0.73145(13) 0.0242(17) Uani 1 1 d .
H20 H 0.6994 0.9057 0.7258 0.029 Uiso 1 1 calc R
C20 C 0.4646(10) 0.9878(4) 0.72180(14) 0.0202(15) Uani 1 1 d .
C21 C 0.2592(11) 1.0066(5) 0.73062(14) 0.0231(17) Uani 1 1 d .
H21 H 0.1932 1.0530 0.7242 0.028 Uiso 1 1 calc R
C22 C 0.1488(11) 0.9594(4) 0.74842(12) 0.0209(16) Uani 1 1 d .
H22 H 0.0099 0.9735 0.7547 0.025 Uiso 1 1 calc R
C23 C 0.5874(11) 1.0397(4) 0.70226(13) 0.0195(14) Uani 1 1 d .
H23 H 0.7426 1.0256 0.7041 0.023 Uiso 1 1 calc R
C24 C 0.5701(13) 1.1252(4) 0.70873(14) 0.0267(17) Uani 1 1 d .
H24 H 0.6558 1.1556 0.6956 0.032 Uiso 1 1 calc R
H25 H 0.4183 1.1420 0.7072 0.032 Uiso 1 1 calc R
N2 N 0.6492(10) 1.1410(4) 0.73663(12) 0.0295(13) Uani 1 1 d .
O5 O 0.8294(9) 1.1183(3) 0.74223(11) 0.0360(14) Uani 1 1 d .
O6 O 0.5319(9) 1.1758(4) 0.75210(11) 0.0402(14) Uani 1 1 d .
C25 C 0.5257(10) 1.0245(4) 0.67253(14) 0.0199(16) Uani 1 1 d .
H26 H 0.6234 1.0553 0.6605 0.024 Uiso 1 1 calc R
C26 C 0.5264(11) 0.9432(4) 0.66371(13) 0.0172(15) Uani 1 1 d .
H27 H 0.6501 0.9107 0.6638 0.021 Uiso 1 1 calc R
C27 C 0.3353(11) 0.9204(4) 0.65564(13) 0.0189(15) Uani 1 1 d .
C28 C 0.1926(12) 0.9890(5) 0.65797(14) 0.0248(18) Uani 1 1 d .
O7 O 0.3052(7) 1.0501(3) 0.66814(10) 0.0239(12) Uani 1 1 d .
O8 O 0.0033(7) 0.9957(3) 0.65262(11) 0.0293(13) Uani 1 1 d .
S2 S 0.2466(3) 0.83160(12) 0.64202(3) 0.0235(4) Uani 1 1 d .
C29 C 0.2277(12) 0.7675(5) 0.67229(14) 0.0237(17) Uani 1 1 d .
C30 C 0.0912(14) 0.8052(5) 0.69378(14) 0.037(2) Uani 1 1 d .
H28 H 0.0798 0.7702 0.7094 0.056 Uiso 1 1 calc R
H29 H -0.0525 0.8155 0.6865 0.056 Uiso 1 1 calc R
H30 H 0.1574 0.8545 0.6994 0.056 Uiso 1 1 calc R
C31 C 0.4540(13) 0.7506(5) 0.68270(18) 0.036(2) Uani 1 1 d .
H31 H 0.5203 0.7993 0.6889 0.054 Uiso 1 1 calc R
H32 H 0.5407 0.7282 0.6681 0.054 Uiso 1 1 calc R
H33 H 0.4463 0.7136 0.6978 0.054 Uiso 1 1 calc R
C32 C 0.1242(14) 0.6930(5) 0.66153(17) 0.039(2) Uani 1 1 d .
H34 H 0.1197 0.6538 0.6759 0.059 Uiso 1 1 calc R
H35 H 0.2088 0.6731 0.6463 0.059 Uiso 1 1 calc R
H36 H -0.0223 0.7044 0.6554 0.059 Uiso 1 1 calc R
Br3 Br 0.59648(19) 1.02926(6) 0.797716(17) 0.0503(3) Uani 1 1 d .
C33 C 0.6906(14) 0.9516(5) 0.82289(13) 0.031(2) Uani 1 1 d .
C34 C 0.8919(13) 0.9591(5) 0.83398(14) 0.0304(18) Uani 1 1 d .
H37 H 0.9829 1.0013 0.8291 0.036 Uiso 1 1 calc R
C35 C 0.9579(12) 0.9043(5) 0.85227(14) 0.0292(18) Uani 1 1 d .
H38 H 1.0948 0.9096 0.8606 0.035 Uiso 1 1 calc R
C36 C 0.8291(11) 0.8408(5) 0.85900(14) 0.0247(17) Uani 1 1 d .
C37 C 0.6275(11) 0.8350(5) 0.84694(13) 0.0288(18) Uani 1 1 d .
H39 H 0.5364 0.7924 0.8514 0.035 Uiso 1 1 calc R
C38 C 0.5590(13) 0.8899(6) 0.82881(15) 0.038(2) Uani 1 1 d .
H40 H 0.4222 0.8854 0.8204 0.045 Uiso 1 1 calc R
C39 C 0.9064(11) 0.7797(4) 0.87900(14) 0.0235(16) Uani 1 1 d .
H41 H 1.0640 0.7890 0.8813 0.028 Uiso 1 1 calc R
C40 C 0.8841(12) 0.6965(5) 0.86846(14) 0.0284(18) Uani 1 1 d .
H42 H 0.9201 0.6587 0.8829 0.034 Uiso 1 1 calc R
H43 H 0.7347 0.6867 0.8625 0.034 Uiso 1 1 calc R
N3 N 1.0345(11) 0.6878(4) 0.84539(13) 0.0327(16) Uani 1 1 d .
O9 O 0.9644(9) 0.6891(4) 0.82266(11) 0.0403(15) Uani 1 1 d .
O10 O 1.2271(9) 0.6809(4) 0.85108(13) 0.0492(17) Uani 1 1 d .
C41 C 0.8079(10) 0.7863(5) 0.90726(15) 0.0262(18) Uani 1 1 d .
H44 H 0.8760 0.7470 0.9195 0.031 Uiso 1 1 calc R
C42 C 0.8208(11) 0.8648(5) 0.91986(13) 0.0218(17) Uani 1 1 d .
H54 H 0.9516 0.8905 0.9242 0.026 Uiso 1 1 calc R
C43 C 0.6254(11) 0.8950(5) 0.92443(13) 0.0241(16) Uani 1 1 d .
C44 C 0.4721(11) 0.8346(6) 0.91544(14) 0.032(2) Uani 1 1 d .
O11 O 0.5778(8) 0.7713(3) 0.90554(10) 0.0313(13) Uani 1 1 d .
O12 O 0.2793(8) 0.8340(5) 0.91619(12) 0.057(2) Uani 1 1 d .
S3 S 0.5451(3) 0.98352(14) 0.93850(4) 0.0364(5) Uani 1 1 d .
C45 C 0.6195(12) 1.0560(5) 0.91218(15) 0.0310(18) Uani 1 1 d .
C46 C 0.8624(12) 1.0573(5) 0.90773(17) 0.036(2) Uani 1 1 d .
H45 H 0.9084 1.0076 0.8999 0.053 Uiso 1 1 calc R
H46 H 0.9352 1.0653 0.9251 0.053 Uiso 1 1 calc R
H47 H 0.8994 1.1000 0.8954 0.053 Uiso 1 1 calc R
C47 C 0.5030(13) 1.0378(5) 0.88598(15) 0.035(2) Uani 1 1 d .
H48 H 0.5349 1.0784 0.8726 0.053 Uiso 1 1 calc R
H49 H 0.3479 1.0362 0.8893 0.053 Uiso 1 1 calc R
H50 H 0.5511 0.9871 0.8791 0.053 Uiso 1 1 calc R
C48 C 0.5497(15) 1.1342(5) 0.92405(17) 0.044(2) Uani 1 1 d .
H51 H 0.5889 1.1763 0.9116 0.067 Uiso 1 1 calc R
H52 H 0.6217 1.1424 0.9414 0.067 Uiso 1 1 calc R
H53 H 0.3937 1.1341 0.9268 0.067 Uiso 1 1 calc R

loop_
_atom_site_aniso_label
_atom_site_aniso_U_11
_atom_site_aniso_U_22
_atom_site_aniso_U_33
_atom_site_aniso_U_23
_atom_site_aniso_U_13
_atom_site_aniso_U_12
Br1 0.0552(5) 0.0433(6) 0.0279(4) -0.0038(4) -0.0148(4) -0.0116(5)
C1 0.034(4) 0.017(4) 0.019(4) -0.008(3) -0.013(3) 0.000(3)
C2 0.032(4) 0.016(4) 0.016(3) 0.005(3) 0.005(3) 0.005(3)
C3 0.016(4) 0.010(4) 0.029(4) 0.001(3) 0.002(3) 0.005(3)
C4 0.017(4) 0.021(4) 0.021(4) -0.002(3) -0.003(3) 0.001(3)
C5 0.012(4) 0.034(5) 0.025(4) 0.005(3) 0.000(3) -0.002(3)
C6 0.015(3) 0.038(5) 0.023(3) -0.001(3) -0.006(3) 0.008(3)
C7 0.013(3) 0.028(4) 0.024(4) -0.003(3) 0.001(3) -0.002(3)
C8 0.016(4) 0.026(4) 0.026(4) 0.000(3) -0.003(3) 0.003(3)
N1 0.023(3) 0.026(4) 0.030(3) 0.003(3) -0.013(3) 0.002(3)
O1 0.032(3) 0.033(4) 0.058(4) 0.008(3) -0.011(3) -0.006(3)
O2 0.029(3) 0.044(4) 0.030(3) -0.004(3) 0.001(2) 0.010(3)
C9 0.006(3) 0.033(5) 0.024(4) -0.002(3) 0.001(3) -0.007(3)
C10 0.015(4) 0.031(5) 0.016(3) -0.008(3) 0.000(3) 0.000(3)
C11 0.020(4) 0.019(4) 0.015(3) 0.000(3) 0.000(3) 0.000(3)
C12 0.013(4) 0.027(4) 0.024(3) -0.007(3) -0.002(3) -0.006(3)
O3 0.009(2) 0.040(3) 0.026(3) -0.002(2) 0.0012(19) 0.000(2)
O4 0.009(3) 0.039(3) 0.034(3) -0.008(2) 0.002(2) 0.005(2)
S1 0.0229(9) 0.0272(11) 0.0275(9) 0.0006(8) -0.0018(7) 0.0042(9)
C13 0.016(4) 0.021(4) 0.021(3) -0.007(3) -0.001(3) -0.004(3)
C14 0.025(4) 0.037(5) 0.031(4) -0.009(4) -0.005(3) 0.003(4)
C15 0.032(4) 0.036(5) 0.047(5) 0.005(4) -0.009(4) 0.011(4)
C16 0.025(4) 0.034(5) 0.038(4) 0.001(4) 0.004(4) 0.008(4)
Br2 0.0308(4) 0.0332(5) 0.0291(4) 0.0031(3) 0.0076(3) -0.0071(4)
C17 0.023(4) 0.032(5) 0.017(3) 0.011(3) 0.004(3) -0.009(3)
C18 0.022(4) 0.024(4) 0.021(4) -0.002(3) -0.003(3) 0.002(3)
C19 0.018(4) 0.034(5) 0.021(3) -0.006(3) 0.001(3) 0.000(3)
C20 0.013(3) 0.021(4) 0.027(4) -0.007(3) 0.002(3) -0.006(3)
C21 0.019(4) 0.027(4) 0.023(4) -0.003(3) -0.007(3) 0.008(3)
C22 0.016(3) 0.032(5) 0.016(3) 0.000(3) 0.002(3) -0.002(3)
C23 0.012(3) 0.017(4) 0.030(4) 0.000(3) 0.002(3) -0.001(3)
C24 0.025(4) 0.029(5) 0.025(4) 0.007(3) 0.005(3) -0.002(3)
N2 0.025(4) 0.035(4) 0.028(3) -0.003(3) 0.007(3) -0.009(3)
O5 0.031(3) 0.037(4) 0.040(3) -0.002(3) -0.010(3) -0.002(3)
O6 0.047(3) 0.037(4) 0.036(3) -0.008(3) 0.005(3) 0.004(3)
C25 0.005(3) 0.019(4) 0.035(4) 0.011(3) 0.004(3) 0.002(3)
C26 0.019(4) 0.012(4) 0.021(4) 0.007(3) 0.001(3) 0.007(3)
C27 0.016(4) 0.021(4) 0.020(3) 0.003(3) 0.001(3) 0.010(3)
C28 0.028(5) 0.032(5) 0.014(3) 0.005(3) -0.002(3) -0.002(3)
O7 0.015(3) 0.029(3) 0.028(3) -0.005(2) -0.003(2) 0.002(2)
O8 0.010(3) 0.035(3) 0.042(3) -0.002(3) -0.008(2) 0.003(2)
S2 0.0207(8) 0.0260(11) 0.0238(9) -0.0011(8) -0.0062(7) -0.0022(8)
C29 0.026(4) 0.021(4) 0.024(4) 0.009(3) -0.006(3) 0.000(3)
C30 0.038(5) 0.049(6) 0.024(4) -0.002(4) 0.004(3) -0.011(4)
C31 0.036(5) 0.023(5) 0.049(5) 0.005(4) -0.018(4) 0.002(4)
C32 0.039(5) 0.036(5) 0.043(5) 0.000(4) -0.010(4) -0.005(4)
Br3 0.0850(7) 0.0362(5) 0.0296(4) 0.0018(4) -0.0193(5) -0.0019(5)
C33 0.049(5) 0.038(5) 0.006(3) 0.005(3) -0.005(3) 0.005(4)
C34 0.030(4) 0.028(5) 0.033(4) 0.002(3) 0.008(4) -0.010(4)
C35 0.022(4) 0.041(5) 0.025(4) -0.005(4) 0.006(3) 0.000(4)
C36 0.016(3) 0.034(5) 0.024(4) -0.008(3) 0.002(3) -0.001(3)
C37 0.021(4) 0.048(5) 0.018(3) -0.007(4) 0.001(3) -0.010(4)
C38 0.021(4) 0.068(7) 0.025(4) -0.008(4) -0.002(3) -0.002(4)
C39 0.007(3) 0.021(4) 0.042(4) -0.001(3) 0.000(3) -0.003(3)
C40 0.020(4) 0.037(5) 0.028(4) -0.002(3) 0.006(3) 0.000(3)
N3 0.038(4) 0.031(4) 0.029(4) -0.005(3) 0.015(3) -0.004(3)
O9 0.052(4) 0.041(4) 0.028(3) -0.003(3) 0.015(3) -0.014(3)
O10 0.022(3) 0.048(4) 0.077(4) -0.020(4) 0.015(3) 0.002(3)
C41 0.007(3) 0.046(5) 0.026(4) 0.009(4) -0.004(3) -0.001(3)
C42 0.015(4) 0.036(5) 0.015(3) -0.001(3) 0.004(3) -0.002(3)
C43 0.014(4) 0.035(5) 0.023(4) 0.001(3) -0.001(3) 0.006(3)
C44 0.016(4) 0.058(6) 0.022(4) 0.007(4) 0.001(3) 0.009(4)
O11 0.013(2) 0.053(4) 0.028(3) 0.000(3) 0.004(2) -0.007(3)
O12 0.010(3) 0.110(7) 0.049(4) -0.021(4) 0.004(2) 0.005(3)
S3 0.0302(12) 0.0509(15) 0.0281(10) -0.0002(10) 0.0059(8) 0.0203(10)
C45 0.022(4) 0.039(5) 0.031(4) 0.007(4) -0.002(3) 0.006(4)
C46 0.018(4) 0.043(5) 0.046(5) -0.003(4) -0.003(4) 0.001(4)
C47 0.031(4) 0.045(6) 0.029(4) 0.004(4) -0.002(3) 0.014(4)
C48 0.049(6) 0.047(6) 0.037(5) -0.004(4) -0.005(4) 0.028(5)

loop_
_atom_type_symbol
_atom_type_description
_atom_type_scat_dispersion_real
_atom_type_scat_dispersion_imag
_atom_type_scat_source
C C 0.0033 0.0016 'International Tables Vol C Tables 4.2.6.8 and 6.1.1.4'
H H 0.0000 0.0000 'International Tables Vol C Tables 4.2.6.8 and 6.1.1.4'
N N 0.0061 0.0033 'International Tables Vol C Tables 4.2.6.8 and 6.1.1.4'
O O 0.0106 0.0060 'International Tables Vol C Tables 4.2.6.8 and 6.1.1.4'
S S 0.1246 0.1234 'International Tables Vol C Tables 4.2.6.8 and 6.1.1.4'
Br Br -0.2901 2.4595 'International Tables Vol C Tables 4.2.6.8 and 6.1.1.4'

loop_
_geom_angle_atom_site_label_1
_geom_angle_atom_site_label_2
_geom_angle_atom_site_label_3
_geom_angle
C6 C1 C2 121.1(6)
C6 C1 Br1 120.9(6)
C2 C1 Br1 117.9(5)
C3 C2 C1 118.0(6)
C3 C2 H1 121.0
C1 C2 H1 121.0
C2 C3 C4 122.2(7)
C2 C3 H2 118.9
C4 C3 H2 118.9
C3 C4 C5 117.6(6)
C3 C4 C7 119.7(6)
C5 C4 C7 122.8(6)
C6 C5 C4 121.6(7)
C6 C5 H3 119.2
C4 C5 H3 119.2
C1 C6 C5 119.5(7)
C1 C6 H4 120.2
C5 C6 H4 120.2
C8 C7 C4 112.5(6)
C8 C7 C9 109.0(6)
C4 C7 C9 113.8(6)
C8 C7 H5 107.1
C4 C7 H5 107.1
C9 C7 H5 107.1
N1 C8 C7 112.2(6)
N1 C8 H6 109.2
C7 C8 H6 109.2
N1 C8 H7 109.2
C7 C8 H7 109.2
H6 C8 H7 107.9
O1 N1 O2 124.0(7)
O1 N1 C8 118.2(6)
O2 N1 C8 117.7(6)
O3 C9 C10 103.9(6)
O3 C9 C7 109.8(6)
C10 C9 C7 114.1(6)
O3 C9 H8 109.6
C10 C9 H8 109.6
C7 C9 H8 109.6
C11 C10 C9 110.7(6)
C11 C10 H9 124.6
C9 C10 H9 124.6
C10 C11 C12 106.6(6)
C10 C11 S1 129.8(6)
C12 C11 S1 123.6(5)
O4 C12 O3 122.0(7)
O4 C12 C11 128.5(7)
O3 C12 C11 109.5(6)
C12 O3 C9 109.3(6)
C11 S1 C13 103.2(3)
C16 C13 C15 110.9(6)
C16 C13 C14 110.9(6)
C15 C13 C14 111.7(6)
C16 C13 S1 109.1(5)
C15 C13 S1 104.1(5)
C14 C13 S1 109.9(5)
C13 C14 H10 109.5
C13 C14 H11 109.5
H10 C14 H11 109.5
C13 C14 H12 109.5
H10 C14 H12 109.5
H11 C14 H12 109.5
C13 C15 H13 109.5
C13 C15 H14 109.5
H13 C15 H14 109.5
C13 C15 H15 109.5
H13 C15 H15 109.5
H14 C15 H15 109.5
C13 C16 H16 109.5
C13 C16 H17 109.5
H16 C16 H17 109.5
C13 C16 H18 109.5
H16 C16 H18 109.5
H17 C16 H18 109.5
C22 C17 C18 124.0(7)
C22 C17 Br2 119.6(5)
C18 C17 Br2 116.5(6)
C19 C18 C17 116.9(7)
C19 C18 H19 121.6
C17 C18 H19 121.6
C18 C19 C20 121.4(7)
C18 C19 H20 119.3
C20 C19 H20 119.3
C21 C20 C19 118.1(7)
C21 C20 C23 121.8(7)
C19 C20 C23 120.1(6)
C22 C21 C20 121.6(7)
C22 C21 H21 119.2
C20 C21 H21 119.2
C17 C22 C21 118.0(7)
C17 C22 H22 121.0
C21 C22 H22 121.0
C24 C23 C20 113.5(6)
C24 C23 C25 110.5(6)
C20 C23 C25 112.5(6)
C24 C23 H23 106.6
C20 C23 H23 106.6
C25 C23 H23 106.6
N2 C24 C23 110.5(6)
N2 C24 H24 109.6
C23 C24 H24 109.6
N2 C24 H25 109.6
C23 C24 H25 109.6
H24 C24 H25 108.1
O6 N2 O5 124.5(6)
O6 N2 C24 118.3(7)
O5 N2 C24 117.2(6)
O7 C25 C26 104.2(6)
O7 C25 C23 109.0(6)
C26 C25 C23 116.4(6)
O7 C25 H26 109.0
C26 C25 H26 109.0
C23 C25 H26 109.0
C27 C26 C25 111.8(6)
C27 C26 H27 124.1
C25 C26 H27 124.1
C26 C27 C28 106.5(6)
C26 C27 S2 131.2(6)
C28 C27 S2 122.1(5)
O8 C28 O7 120.6(8)
O8 C28 C27 130.0(8)
O7 C28 C27 109.4(6)
C28 O7 C25 108.1(6)
C27 S2 C29 102.9(3)
C30 C29 C32 111.5(7)
C30 C29 C31 111.3(7)
C32 C29 C31 110.4(7)
C30 C29 S2 110.5(6)
C32 C29 S2 103.9(5)
C31 C29 S2 108.9(5)
C29 C30 H28 109.5
C29 C30 H29 109.5
H28 C30 H29 109.5
C29 C30 H30 109.5
H28 C30 H30 109.5
H29 C30 H30 109.5
C29 C31 H31 109.5
C29 C31 H32 109.5
H31 C31 H32 109.5
C29 C31 H33 109.5
H31 C31 H33 109.5
H32 C31 H33 109.5
C29 C32 H34 109.5
C29 C32 H35 109.5
H34 C32 H35 109.5
C29 C32 H36 109.5
H34 C32 H36 109.5
H35 C32 H36 109.5
C38 C33 C34 122.2(7)
C38 C33 Br3 119.5(6)
C34 C33 Br3 118.3(6)
C35 C34 C33 118.3(7)
C35 C34 H37 120.9
C33 C34 H37 120.9
C34 C35 C36 121.5(7)
C34 C35 H38 119.3
C36 C35 H38 119.3
C35 C36 C37 118.2(7)
C35 C36 C39 120.8(6)
C37 C36 C39 121.0(7)
C38 C37 C36 120.8(8)
C38 C37 H39 119.6
C36 C37 H39 119.6
C33 C38 C37 119.0(7)
C33 C38 H40 120.5
C37 C38 H40 120.5
C36 C39 C40 113.1(6)
C36 C39 C41 114.7(6)
C40 C39 C41 110.1(6)
C36 C39 H41 106.1
C40 C39 H41 106.1
C41 C39 H41 106.1
N3 C40 C39 107.4(6)
N3 C40 H42 110.2
C39 C40 H42 110.2
N3 C40 H43 110.2
C39 C40 H43 110.2
H42 C40 H43 108.5
O9 N3 O10 124.4(6)
O9 N3 C40 119.1(6)
O10 N3 C40 116.5(7)
O11 C41 C42 103.7(6)
O11 C41 C39 109.1(6)
C42 C41 C39 115.3(6)
O11 C41 H44 109.5
C42 C41 H44 109.5
C39 C41 H44 109.5
C43 C42 C41 111.8(7)
C43 C42 H54 124.1
C41 C42 H54 124.1
C42 C43 C44 105.4(7)
C42 C43 S3 131.6(6)
C44 C43 S3 123.0(5)
O12 C44 O11 119.2(9)
O12 C44 C43 130.0(9)
O11 C44 C43 110.8(6)
C44 O11 C41 108.3(6)
C43 S3 C45 103.4(4)
C47 C45 C48 111.9(7)
C47 C45 C46 110.7(7)
C48 C45 C46 108.9(8)
C47 C45 S3 109.9(6)
C48 C45 S3 104.3(6)
C46 C45 S3 110.9(6)
C45 C46 H45 109.5
C45 C46 H46 109.5
H45 C46 H46 109.5
C45 C46 H47 109.5
H45 C46 H47 109.5
H46 C46 H47 109.5
C45 C47 H48 109.5
C45 C47 H49 109.5
H48 C47 H49 109.5
C45 C47 H50 109.5
H48 C47 H50 109.5
H49 C47 H50 109.5
C45 C48 H51 109.5
C45 C48 H52 109.5
H51 C48 H52 109.5
C45 C48 H53 109.5
H51 C48 H53 109.5
H52 C48 H53 109.5

loop_
_geom_bond_atom_site_label_1
_geom_bond_atom_site_label_2
_geom_bond_distance
Br1 C1 1.897(7)
C1 C6 1.357(10)
C1 C2 1.404(10)
C2 C3 1.369(10)
C2 H1 0.9500
C3 C4 1.382(10)
C3 H2 0.9500
C4 C5 1.392(10)
C4 C7 1.521(9)
C5 C6 1.367(10)
C5 H3 0.9500
C6 H4 0.9500
C7 C8 1.516(10)
C7 C9 1.533(10)
C7 H5 1.0000
C8 N1 1.506(9)
C8 H6 0.9900
C8 H7 0.9900
N1 O1 1.211(8)
N1 O2 1.224(8)
C9 O3 1.444(8)
C9 C10 1.483(11)
C9 H8 1.0000
C10 C11 1.331(10)
C10 H9 0.9500
C11 C12 1.474(10)
C11 S1 1.767(7)
C12 O4 1.208(9)
C12 O3 1.348(9)
S1 C13 1.868(6)
C13 C16 1.512(10)
C13 C15 1.521(10)
C13 C14 1.523(10)
C14 H10 0.9800
C14 H11 0.9800
C14 H12 0.9800
C15 H13 0.9800
C15 H14 0.9800
C15 H15 0.9800
C16 H16 0.9800
C16 H17 0.9800
C16 H18 0.9800
Br2 C17 1.932(7)
C17 C22 1.347(10)
C17 C18 1.390(10)
C18 C19 1.384(10)
C18 H19 0.9500
C19 C20 1.397(10)
C19 H20 0.9500
C20 C21 1.388(10)
C20 C23 1.519(9)
C21 C22 1.378(10)
C21 H21 0.9500
C22 H22 0.9500
C23 C24 1.504(10)
C23 C25 1.541(10)
C23 H23 1.0000
C24 N2 1.489(9)
C24 H24 0.9900
C24 H25 0.9900
N2 O6 1.214(8)
N2 O5 1.219(8)
C25 O7 1.457(8)
C25 C26 1.461(10)
C25 H26 1.0000
C26 C27 1.314(10)
C26 H27 0.9500
C27 C28 1.477(10)
C27 S2 1.754(8)
C28 O8 1.213(8)
C28 O7 1.356(9)
S2 C29 1.860(7)
C29 C30 1.506(11)
C29 C32 1.525(11)
C29 C31 1.528(10)
C30 H28 0.9800
C30 H29 0.9800
C30 H30 0.9800
C31 H31 0.9800
C31 H32 0.9800
C31 H33 0.9800
C32 H34 0.9800
C32 H35 0.9800
C32 H36 0.9800
Br3 C33 1.914(7)
C33 C38 1.368(12)
C33 C34 1.373(12)
C34 C35 1.367(11)
C34 H37 0.9500
C35 C36 1.392(11)
C35 H38 0.9500
C36 C37 1.393(10)
C36 C39 1.518(10)
C37 C38 1.368(12)
C37 H39 0.9500
C38 H40 0.9500
C39 C40 1.525(10)
C39 C41 1.530(10)
C39 H41 1.0000
C40 N3 1.483(9)
C40 H42 0.9900
C40 H43 0.9900
N3 O9 1.205(8)
N3 O10 1.237(9)
C41 O11 1.457(9)
C41 C42 1.485(11)
C41 H44 1.0000
C42 C43 1.341(10)
C42 H54 0.9500
C43 C44 1.475(12)
C43 S3 1.743(8)
C44 O12 1.200(9)
C44 O11 1.360(10)
S3 C45 1.858(8)
C45 C47 1.516(11)
C45 C48 1.526(11)
C45 C46 1.527(11)
C46 H45 0.9800
C46 H46 0.9800
C46 H47 0.9800
C47 H48 0.9800
C47 H49 0.9800
C47 H50 0.9800
C48 H51 0.9800
C48 H52 0.9800
C48 H53 0.9800

loop_
_geom_torsion_atom_site_label_1
_geom_torsion_atom_site_label_2
_geom_torsion_atom_site_label_3
_geom_torsion_atom_site_label_4
_geom_torsion
C6 C1 C2 C3 1.0(11)
Br1 C1 C2 C3 178.9(5)
C1 C2 C3 C4 -2.4(11)
C2 C3 C4 C5 2.4(11)
C2 C3 C4 C7 -178.0(7)
C3 C4 C5 C6 -1.0(11)
C7 C4 C5 C6 179.4(7)
C2 C1 C6 C5 0.4(11)
Br1 C1 C6 C5 -177.5(6)
C4 C5 C6 C1 -0.4(12)
C3 C4 C7 C8 -135.8(7)
C5 C4 C7 C8 43.7(9)
C3 C4 C7 C9 99.6(7)
C5 C4 C7 C9 -80.8(9)
C4 C7 C8 N1 58.1(8)
C9 C7 C8 N1 -174.7(5)
C7 C8 N1 O1 -151.8(6)
C7 C8 N1 O2 31.1(8)
C8 C7 C9 O3 -62.3(7)
C4 C7 C9 O3 64.1(7)
C8 C7 C9 C10 -178.4(6)
C4 C7 C9 C10 -52.0(8)
O3 C9 C10 C11 -0.5(8)
C7 C9 C10 C11 119.0(7)
C9 C10 C11 C12 -0.2(8)
C9 C10 C11 S1 178.4(5)
C10 C11 C12 O4 177.3(7)
S1 C11 C12 O4 -1.4(11)
C10 C11 C12 O3 0.9(8)
S1 C11 C12 O3 -177.8(5)
O4 C12 O3 C9 -178.0(7)
C11 C12 O3 C9 -1.2(8)
C10 C9 O3 C12 1.1(7)
C7 C9 O3 C12 -121.3(6)
C10 C11 S1 C13 84.5(8)
C12 C11 S1 C13 -97.1(6)
C11 S1 C13 C16 -70.3(6)
C11 S1 C13 C15 171.2(5)
C11 S1 C13 C14 51.4(6)
C22 C17 C18 C19 -1.7(11)
Br2 C17 C18 C19 177.5(5)
C17 C18 C19 C20 -0.1(10)
C18 C19 C20 C21 0.9(10)
C18 C19 C20 C23 -179.3(6)
C19 C20 C21 C22 0.1(10)
C23 C20 C21 C22 -179.8(6)
C18 C17 C22 C21 2.6(11)
Br2 C17 C22 C21 -176.6(5)
C20 C21 C22 C17 -1.7(10)
C21 C20 C23 C24 43.1(9)
C19 C20 C23 C24 -136.8(7)
C21 C20 C23 C25 -83.3(8)
C19 C20 C23 C25 96.9(7)
C20 C23 C24 N2 57.9(8)
C25 C23 C24 N2 -174.7(6)
C23 C24 N2 O6 -126.4(7)
C23 C24 N2 O5 54.1(8)
C24 C23 C25 O7 -60.0(7)
C20 C23 C25 O7 68.0(7)
C24 C23 C25 C26 -177.5(6)
C20 C23 C25 C26 -49.5(8)
O7 C25 C26 C27 -1.3(8)
C23 C25 C26 C27 118.8(7)
C25 C26 C27 C28 1.7(8)
C25 C26 C27 S2 177.3(5)
C26 C27 C28 O8 179.4(8)
S2 C27 C28 O8 3.4(11)
C26 C27 C28 O7 -1.6(8)
S2 C27 C28 O7 -177.6(5)
O8 C28 O7 C25 179.9(6)
C27 C28 O7 C25 0.7(7)
C26 C25 O7 C28 0.3(7)
C23 C25 O7 C28 -124.7(6)
C26 C27 S2 C29 77.4(7)
C28 C27 S2 C29 -107.6(6)
C27 S2 C29 C30 53.4(6)
C27 S2 C29 C32 173.2(5)
C27 S2 C29 C31 -69.1(6)
C38 C33 C34 C35 -2.4(12)
Br3 C33 C34 C35 179.0(6)
C33 C34 C35 C36 2.1(11)
C34 C35 C36 C37 -1.2(11)
C34 C35 C36 C39 179.0(7)
C35 C36 C37 C38 0.5(11)
C39 C36 C37 C38 -179.6(7)
C34 C33 C38 C37 1.9(12)
Br3 C33 C38 C37 -179.6(6)
C36 C37 C38 C33 -0.9(11)
C35 C36 C39 C40 -129.3(7)
C37 C36 C39 C40 50.9(9)
C35 C36 C39 C41 103.2(8)
C37 C36 C39 C41 -76.6(9)
C36 C39 C40 N3 66.5(8)
C41 C39 C40 N3 -163.7(6)
C39 C40 N3 O9 -103.0(8)
C39 C40 N3 O10 75.7(9)
C36 C39 C41 O11 64.8(8)
C40 C39 C41 O11 -64.1(8)
C36 C39 C41 C42 -51.4(8)
C40 C39 C41 C42 179.6(6)
O11 C41 C42 C43 -1.8(8)
C39 C41 C42 C43 117.5(7)
C41 C42 C43 C44 1.6(8)
C41 C42 C43 S3 -180.0(5)
C42 C43 C44 O12 177.8(9)
S3 C43 C44 O12 -0.8(12)
C42 C43 C44 O11 -0.8(8)
S3 C43 C44 O11 -179.4(5)
O12 C44 O11 C41 -179.1(7)
C43 C44 O11 C41 -0.3(8)
C42 C41 O11 C44 1.2(7)
C39 C41 O11 C44 -122.2(6)
C42 C43 S3 C45 70.8(8)
C44 C43 S3 C45 -111.1(6)
C43 S3 C45 C47 59.7(6)
C43 S3 C45 C48 179.8(5)
C43 S3 C45 C46 -63.1(7)
